data_4061973
_journal_name_full Organometallics
_journal_year 2003
_chemical_formula_sum 'C14 H23 Al Cl2 O'
_chemical_formula_weight 305.20
_space_group_IT_number 14
_symmetry_cell_setting monoclinic
_symmetry_space_group_name_Hall '-P 2yn'
_symmetry_space_group_name_H-M 'P 1 21/n 1'
_cell_angle_alpha 90.00
_cell_angle_beta 110.9044(13)
_cell_angle_gamma 90.00
_cell_formula_units_Z 4
_cell_length_a 8.5509(2)
_cell_length_b 17.8743(6)
_cell_length_c 11.4519(4)
_cell_measurement_temperature 173(2)
_cell_volume 1635.11(9)
_diffrn_ambient_temperature 173(2)
_exptl_crystal_density_diffrn 1.240
_cod_depositor_comments
;
The following automatic conversions were performed:
'_symmetry_cell_setting' value 'Monoclinic' changed to 'monoclinic'
according to '/home/saulius/struct/CIF-dictionaries/cif_core.dic'
dictionary named 'cif_core.dic' version 2.4.1 from 2010-06-29.

Automatic conversion script
Id: cif_fix_enum 1527 2010-12-29 10:47:43Z saulius 
;
_cod_original_sg_symbol_H-M 'P 21/n'
_cod_database_code 4061973

loop_
_symmetry_equiv_pos_as_xyz
'x, y, z'
'-x+1/2, y+1/2, -z+1/2'
'-x, -y, -z'
'x-1/2, -y-1/2, z-1/2'

loop_
_atom_site_label
_atom_site_type_symbol
_atom_site_fract_x
_atom_site_fract_y
_atom_site_fract_z
_atom_site_U_iso_or_equiv
_atom_site_adp_type
_atom_site_occupancy
_atom_site_symmetry_multiplicity
_atom_site_calc_flag
_atom_site_refinement_flags
_atom_site_disorder_assembly
_atom_site_disorder_group
Cl1 Cl 0.28787(8) 0.51169(3) 0.71586(7) 0.0537(2) Uani 1 1 d . . .
Cl2 Cl 0.19681(8) 0.36054(3) 0.51669(6) 0.04592(18) Uani 1 1 d . . .
Al1 Al 0.18617(7) 0.40098(3) 0.68995(6) 0.03087(17) Uani 1 1 d . . .
O1 O -0.03880(17) 0.41591(8) 0.65137(14) 0.0378(4) Uani 1 1 d . . .
C1 C 0.2923(3) 0.33656(12) 0.8414(2) 0.0341(5) Uani 1 1 d . . .
C2 C 0.2186(3) 0.36904(12) 0.9284(2) 0.0374(5) Uani 1 1 d . . .
C3 C 0.0825(3) 0.32665(14) 0.9224(2) 0.0416(5) Uani 1 1 d . . .
C4 C 0.0693(3) 0.26426(13) 0.8393(2) 0.0446(6) Uani 1 1 d . . .
C5 C 0.1967(3) 0.26771(12) 0.7954(2) 0.0389(5) Uani 1 1 d . . .
C6 C 0.4823(3) 0.33637(16) 0.8751(3) 0.0544(7) Uani 1 1 d . . .
H6A H 0.5336 0.3021 0.9451 0.082 Uiso 1 1 calc R . .
H6B H 0.5260 0.3870 0.8991 0.082 Uiso 1 1 calc R . .
H6C H 0.5089 0.3199 0.8027 0.082 Uiso 1 1 calc R . .
C7 C 0.2864(4) 0.43596(16) 1.0099(3) 0.0590(7) Uani 1 1 d . . .
H7A H 0.2750 0.4804 0.9574 0.089 Uiso 1 1 calc R . .
H7B H 0.4048 0.4278 1.0598 0.089 Uiso 1 1 calc R . .
H7C H 0.2235 0.4433 1.0657 0.089 Uiso 1 1 calc R . .
C8 C -0.0341(4) 0.3403(2) 0.9917(3) 0.0705(9) Uani 1 1 d . . .
H8A H 0.0022 0.3849 1.0443 0.106 Uiso 1 1 calc R . .
H8B H -0.0329 0.2969 1.0443 0.106 Uiso 1 1 calc R . .
H8C H -0.1479 0.3481 0.9317 0.106 Uiso 1 1 calc R . .
C9 C -0.0678(4) 0.20519(17) 0.8050(3) 0.0702(9) Uani 1 1 d . . .
H9A H -0.1397 0.2111 0.7171 0.105 Uiso 1 1 calc R . .
H9B H -0.1351 0.2111 0.8580 0.105 Uiso 1 1 calc R . .
H9C H -0.0170 0.1553 0.8177 0.105 Uiso 1 1 calc R . .
C10 C 0.2488(4) 0.20870(14) 0.7218(3) 0.0624(8) Uani 1 1 d . . .
H10A H 0.3412 0.1792 0.7787 0.094 Uiso 1 1 calc R . .
H10B H 0.2854 0.2330 0.6592 0.094 Uiso 1 1 calc R . .
H10C H 0.1537 0.1758 0.6799 0.094 Uiso 1 1 calc R . .
C11 C -0.1124(3) 0.47475(15) 0.7070(3) 0.0535(7) Uani 1 1 d . . .
H11A H -0.0836 0.5254 0.6859 0.064 Uiso 1 1 calc R . .
H11B H -0.0742 0.4696 0.7991 0.064 Uiso 1 1 calc R . .
C12 C -0.2983(4) 0.4597(2) 0.6467(4) 0.0861(12) Uani 1 1 d . . .
H12A H -0.3567 0.4718 0.7050 0.103 Uiso 1 1 calc R . .
H12B H -0.3476 0.4899 0.5699 0.103 Uiso 1 1 calc R . .
C13 C -0.3123(4) 0.3776(2) 0.6162(4) 0.0857(12) Uani 1 1 d . . .
H13A H -0.3006 0.3472 0.6911 0.103 Uiso 1 1 calc R . .
H13B H -0.4208 0.3659 0.5498 0.103 Uiso 1 1 calc R . .
C14 C -0.1717(3) 0.36429(16) 0.5728(2) 0.0506(6) Uani 1 1 d . . .
H14A H -0.2036 0.3765 0.4829 0.061 Uiso 1 1 calc R . .
H14B H -0.1340 0.3116 0.5864 0.061 Uiso 1 1 calc R . .

loop_
_atom_site_aniso_label
_atom_site_aniso_U_11
_atom_site_aniso_U_22
_atom_site_aniso_U_33
_atom_site_aniso_U_23
_atom_site_aniso_U_13
_atom_site_aniso_U_12
Cl1 0.0519(4) 0.0330(3) 0.0692(5) 0.0028(3) 0.0133(3) -0.0090(2)
Cl2 0.0532(4) 0.0491(3) 0.0423(3) 0.0037(2) 0.0253(3) 0.0048(3)
Al1 0.0250(3) 0.0297(3) 0.0376(4) 0.0019(3) 0.0108(3) 0.0005(2)
O1 0.0252(7) 0.0468(8) 0.0389(9) 0.0007(7) 0.0085(6) 0.0028(6)
C1 0.0289(10) 0.0363(11) 0.0380(12) 0.0049(9) 0.0129(9) 0.0017(8)
C2 0.0351(11) 0.0442(12) 0.0299(11) 0.0007(9) 0.0079(9) 0.0042(9)
C3 0.0327(11) 0.0597(15) 0.0340(12) 0.0124(11) 0.0138(10) 0.0075(10)
C4 0.0447(13) 0.0474(13) 0.0370(13) 0.0119(10) 0.0087(10) -0.0099(10)
C5 0.0516(13) 0.0317(11) 0.0346(12) 0.0061(9) 0.0167(11) 0.0016(10)
C6 0.0323(12) 0.0685(17) 0.0607(17) 0.0171(14) 0.0146(12) 0.0110(12)
C7 0.0663(18) 0.0563(16) 0.0462(16) -0.0114(13) 0.0101(13) 0.0007(13)
C8 0.0576(17) 0.108(3) 0.0579(19) 0.0164(17) 0.0353(15) 0.0166(17)
C9 0.0689(19) 0.0734(19) 0.0603(19) 0.0150(16) 0.0133(15) -0.0317(16)
C10 0.101(2) 0.0365(13) 0.0579(18) 0.0014(12) 0.0386(17) 0.0044(14)
C11 0.0462(14) 0.0609(16) 0.0562(16) 0.0044(13) 0.0218(12) 0.0232(12)
C12 0.0411(15) 0.114(3) 0.114(3) 0.028(2) 0.0400(18) 0.0332(18)
C13 0.0376(15) 0.144(4) 0.078(2) -0.011(2) 0.0241(16) -0.0176(19)
C14 0.0306(11) 0.0744(18) 0.0414(14) 0.0009(12) 0.0064(10) -0.0121(11)

loop_
_geom_bond_atom_site_label_1
_geom_bond_atom_site_label_2
_geom_bond_distance
_geom_bond_site_symmetry_2
_geom_bond_publ_flag
Cl1 Al1 2.1392(8) . ?
Cl2 Al1 2.1439(9) . ?
Al1 O1 1.8332(15) . ?
Al1 C1 2.009(2) . ?
O1 C11 1.481(3) . ?
O1 C14 1.491(3) . ?
C1 C5 1.467(3) . ?
C1 C2 1.475(3) . ?
C1 C6 1.530(3) . ?
C2 C3 1.370(3) . ?
C2 C7 1.501(3) . ?
C3 C4 1.445(3) . ?
C3 C8 1.500(3) . ?
C4 C5 1.355(3) . ?
C4 C9 1.521(3) . ?
C5 C10 1.513(3) . ?
C11 C12 1.514(4) . ?
C12 C13 1.503(5) . ?
C13 C14 1.475(4) . ?
